data_4110466
loop_
_publ_author_name
'Nermeen W. Aboelella'
'Benjamin F. Gherman'
'Lyndal M. R. Hill'
'John T. York'
'Nicole Holm'
'Victor G. Young'
'Christopher J. Cramer'
'William B. Tolman'

_publ_section_title
;
 Effects of Thioether Substituents on the O2 Reactivity of
 \b-Diketiminate-Cu(I) Complexes: Probing the Role of the Methionine
 Ligand in Copper Monooxygenases
;
_journal_name_full 'Journal of the American Chemical Society'
_journal_page_first 3445
_journal_page_last 3458
_journal_paper_doi 10.1021/ja057745v
_journal_volume 128
_journal_year 2006
_chemical_compound_source 'Nermeen W. Aboelella'
_chemical_formula_moiety 'C56 H78 Cu2 N4 S2'
_chemical_formula_sum 'C56 H78 Cu2 N4 S2'
_chemical_formula_weight 998.42
_chemical_name_common CMC0384
_chemical_name_systematic
; 
 ? 
;
_space_group_IT_number 14
_symmetry_cell_setting monoclinic
_symmetry_space_group_name_Hall '-P 2yn'
_symmetry_space_group_name_H-M 'P 1 21/n 1'
_atom_sites_solution_hydrogens geom
_atom_sites_solution_primary direct
_atom_sites_solution_secondary difmap
_audit_creation_method SHELXL-97
_cell_angle_alpha 90.00
_cell_angle_beta 102.373(3)
_cell_angle_gamma 90.00
_cell_formula_units_Z 4
_cell_length_a 15.3298(11)
_cell_length_b 20.5896(17)
_cell_length_c 17.0866(13)
_cell_measurement_reflns_used 2648
_cell_measurement_temperature 100(2)
_cell_measurement_theta_max 17.62
_cell_measurement_theta_min 2.48
_cell_volume 5267.9(7)
_computing_cell_refinement 'Bruker SMART'
_computing_data_collection 'Bruker SMART'
_computing_data_reduction 'Bruker SAINT'
_computing_molecular_graphics 'Bruker SHELXTL'
_computing_publication_material 'Bruker SHELXTL'
_computing_structure_refinement 'Bruker SHELXTL'
_computing_structure_solution 'Bruker SHELXTL'
_diffrn_ambient_temperature 100(1)
_diffrn_measured_fraction_theta_full 0.998
_diffrn_measured_fraction_theta_max 0.998
_diffrn_measurement_device_type 'CCD area detector'
_diffrn_measurement_method 'phi and omega scans'
_diffrn_radiation_monochromator 'double diamond'
_diffrn_radiation_source 'APS Sector 15-ID'
_diffrn_radiation_wavelength 0.48595
_diffrn_reflns_av_R_equivalents 0.1035
_diffrn_reflns_av_sigmaI/netI 0.0511
_diffrn_reflns_limit_h_max 18
_diffrn_reflns_limit_h_min -19
_diffrn_reflns_limit_k_max 25
_diffrn_reflns_limit_k_min 0
_diffrn_reflns_limit_l_max 21
_diffrn_reflns_limit_l_min 0
_diffrn_reflns_number 80594
_diffrn_reflns_theta_full 17.70
_diffrn_reflns_theta_max 17.70
_diffrn_reflns_theta_min 1.07
_exptl_absorpt_coefficient_mu 0.298
_exptl_absorpt_correction_T_max 0.9970
_exptl_absorpt_correction_T_min 0.9926
_exptl_absorpt_correction_type multi-scan
_exptl_absorpt_process_details 'SADABS (Sheldrick, 2003)'
_exptl_crystal_colour yellow
_exptl_crystal_density_diffrn 1.259
_exptl_crystal_description Plate
_exptl_crystal_F_000 2128
_exptl_crystal_size_max 0.03
_exptl_crystal_size_mid 0.03
_exptl_crystal_size_min 0.01
_refine_diff_density_max 0.858
_refine_diff_density_min -0.792
_refine_diff_density_rms 0.083
_refine_ls_extinction_method none
_refine_ls_goodness_of_fit_ref 1.063
_refine_ls_hydrogen_treatment riding
_refine_ls_matrix_type full
_refine_ls_number_parameters 615
_refine_ls_number_reflns 10795
_refine_ls_number_restraints 32
_refine_ls_restrained_S_all 1.072
_refine_ls_R_factor_all 0.0741
_refine_ls_R_factor_gt 0.0483
_refine_ls_shift/su_max 0.001
_refine_ls_shift/su_mean 0.000
_refine_ls_structure_factor_coef Fsqd
_refine_ls_weighting_details 'calc w=1/[\s^2^(Fo^2^)+(0.0538P)^2^+4.7712P] where P=(Fo^2^+2Fc^2^)/3'
_refine_ls_weighting_scheme calc
_refine_ls_wR_factor_gt 0.1084
_refine_ls_wR_factor_ref 0.1190
_reflns_number_gt 8093
_reflns_number_total 10795
_reflns_threshold_expression >2sigma(I)
_cod_data_source_file ja057745vsi20060117_011818_4.cif
_cod_data_source_block cmc0384
_cod_original_sg_symbol_H-M 'P 21/n'
_cod_database_code 4110466

loop_
_symmetry_equiv_pos_as_xyz
'x, y, z'
'-x+1/2, y+1/2, -z+1/2'
'-x, -y, -z'
'x-1/2, -y-1/2, z-1/2'

loop_
_atom_site_label
_atom_site_type_symbol
_atom_site_fract_x
_atom_site_fract_y
_atom_site_fract_z
_atom_site_U_iso_or_equiv
_atom_site_adp_type
_atom_site_occupancy
_atom_site_symmetry_multiplicity
_atom_site_calc_flag
_atom_site_refinement_flags
_atom_site_disorder_assembly
_atom_site_disorder_group
Cu1 Cu 0.26922(2) 0.465697(19) 0.35315(2) 0.01991(10) Uani 1 1 d . . .
Cu2 Cu 0.62702(2) 0.398392(18) 0.30802(2) 0.01834(10) Uani 1 1 d . . .
N1 N 0.16052(17) 0.51100(13) 0.30618(15) 0.0215(6) Uani 1 1 d . . .
N2 N 0.23794(16) 0.43758(12) 0.45282(14) 0.0187(5) Uani 1 1 d . . .
N3 N 0.65505(17) 0.30730(12) 0.29015(15) 0.0192(5) Uani 1 1 d . . .
N4 N 0.55961(16) 0.41929(13) 0.20175(14) 0.0175(5) Uani 1 1 d . . .
S1 S 0.39268(5) 0.45130(4) 0.31342(5) 0.02256(17) Uani 1 1 d . . .
S2 S 0.68389(5) 0.45153(4) 0.41574(5) 0.02239(17) Uani 1 1 d . . .
C1 C 0.1393(2) 0.43527(17) 0.54964(19) 0.0247(7) Uani 1 1 d . . .
H1A H 0.1890 0.4102 0.5811 0.037 Uiso 1 1 calc R . .
H1B H 0.0849 0.4088 0.5399 0.037 Uiso 1 1 calc R . .
H1C H 0.1299 0.4745 0.5792 0.037 Uiso 1 1 calc R . .
C2 C 0.1609(2) 0.45419(15) 0.47072(18) 0.0215(6) Uani 1 1 d . . .
C3 C 0.0953(2) 0.49177(17) 0.42054(19) 0.0255(7) Uani 1 1 d . . .
H3A H 0.0441 0.5015 0.4415 0.031 Uiso 1 1 calc R . .
C4 C 0.0941(2) 0.51716(17) 0.34393(19) 0.0245(7) Uani 1 1 d . . .
C5 C 0.0109(2) 0.5533(2) 0.3024(2) 0.0345(9) Uani 1 1 d . . .
H5A H -0.0117 0.5344 0.2493 0.052 Uiso 1 1 calc R . .
H5B H 0.0254 0.5992 0.2967 0.052 Uiso 1 1 calc R . .
H5C H -0.0349 0.5497 0.3344 0.052 Uiso 1 1 calc R . .
C6 C 0.1533(2) 0.53734(16) 0.22774(18) 0.0224(7) Uani 1 1 d . . .
C7 C 0.1252(2) 0.49635(17) 0.16077(19) 0.0246(7) Uani 1 1 d . . .
C8 C 0.1312(2) 0.51966(18) 0.08556(19) 0.0292(8) Uani 1 1 d . . .
H8A H 0.1137 0.4925 0.0400 0.035 Uiso 1 1 calc R . .
C9 C 0.1620(2) 0.58134(18) 0.07598(19) 0.0290(8) Uani 1 1 d . . .
H9A H 0.1672 0.5959 0.0244 0.035 Uiso 1 1 calc R . .
C10 C 0.1853(2) 0.62196(18) 0.1412(2) 0.0278(7) Uani 1 1 d . . .
H10A H 0.2048 0.6649 0.1338 0.033 Uiso 1 1 calc R . .
C11 C 0.1809(2) 0.60113(17) 0.21803(19) 0.0242(7) Uani 1 1 d . . .
C12 C 0.0907(2) 0.42810(18) 0.1706(2) 0.0298(8) Uani 1 1 d . . .
H12A H 0.0793 0.4249 0.2259 0.036 Uiso 1 1 calc R . .
C13 C 0.1600(3) 0.37714(19) 0.1632(2) 0.0382(9) Uani 1 1 d . . .
H13A H 0.2129 0.3830 0.2064 0.057 Uiso 1 1 calc R . .
H13B H 0.1768 0.3817 0.1113 0.057 Uiso 1 1 calc R . .
H13C H 0.1350 0.3338 0.1671 0.057 Uiso 1 1 calc R . .
C14 C 0.0024(2) 0.4144(2) 0.1118(2) 0.0397(9) Uani 1 1 d . . .
H14A H -0.0191 0.3712 0.1222 0.060 Uiso 1 1 calc R . .
H14B H 0.0116 0.4163 0.0568 0.060 Uiso 1 1 calc R . .
H14C H -0.0419 0.4471 0.1186 0.060 Uiso 1 1 calc R . .
C15 C 0.2068(2) 0.64766(18) 0.2894(2) 0.0298(8) Uani 1 1 d . . .
H15A H 0.1916 0.6257 0.3370 0.036 Uiso 1 1 calc R . .
C16 C 0.1534(3) 0.7107(2) 0.2760(2) 0.0420(10) Uani 1 1 d . . .
H16A H 0.0895 0.7007 0.2629 0.063 Uiso 1 1 calc R . .
H16B H 0.1694 0.7348 0.2316 0.063 Uiso 1 1 calc R . .
H16C H 0.1672 0.7372 0.3248 0.063 Uiso 1 1 calc R . .
C17 C 0.3070(2) 0.66065(19) 0.3093(2) 0.0348(8) Uani 1 1 d . . .
H17A H 0.3392 0.6195 0.3214 0.052 Uiso 1 1 calc R . .
H17B H 0.3218 0.6894 0.3560 0.052 Uiso 1 1 calc R . .
H17C H 0.3245 0.6814 0.2634 0.052 Uiso 1 1 calc R . .
C18 C 0.3000(2) 0.39764(15) 0.50585(17) 0.0206(6) Uani 1 1 d . . .
C19 C 0.2865(2) 0.33005(17) 0.5103(2) 0.0284(7) Uani 1 1 d . . .
C20 C 0.3532(3) 0.29386(18) 0.5601(2) 0.0367(9) Uani 1 1 d . . .
H20A H 0.3458 0.2482 0.5637 0.044 Uiso 1 1 calc R . .
C21 C 0.4299(3) 0.3225(2) 0.6044(2) 0.0427(10) Uani 1 1 d . . .
H21A H 0.4740 0.2967 0.6380 0.051 Uiso 1 1 calc R . .
C22 C 0.4417(2) 0.38833(19) 0.5996(2) 0.0344(8) Uani 1 1 d . . .
H22A H 0.4939 0.4080 0.6304 0.041 Uiso 1 1 calc R . .
C23 C 0.3780(2) 0.42652(16) 0.55010(18) 0.0223(7) Uani 1 1 d . . .
C24 C 0.2026(3) 0.29820(18) 0.4617(2) 0.0351(9) Uani 1 1 d . . .
H24A H 0.1508 0.3252 0.4692 0.042 Uiso 1 1 calc R . .
C25 C 0.1869(4) 0.2296(2) 0.4898(3) 0.0528(12) Uani 1 1 d . . .
H25A H 0.1904 0.2299 0.5478 0.079 Uiso 1 1 calc R . .
H25B H 0.2326 0.2004 0.4776 0.079 Uiso 1 1 calc R . .
H25C H 0.1277 0.2145 0.4622 0.079 Uiso 1 1 calc R . .
C26 C 0.2016(3) 0.2980(2) 0.3724(2) 0.0463(11) Uani 1 1 d . . .
H26A H 0.2064 0.3426 0.3540 0.069 Uiso 1 1 calc R . .
H26B H 0.1457 0.2787 0.3431 0.069 Uiso 1 1 calc R . .
H26C H 0.2522 0.2724 0.3627 0.069 Uiso 1 1 calc R . .
C27 C 0.3946(2) 0.49782(16) 0.54291(19) 0.0247(7) Uani 1 1 d . . .
H27A H 0.3893 0.5089 0.4857 0.030 Uiso 1 1 calc R . .
H27B H 0.4564 0.5079 0.5715 0.030 Uiso 1 1 calc R . .
C31 C 0.6489(3) 0.20896(17) 0.2083(2) 0.0328(8) Uani 1 1 d . . .
H31A H 0.6326 0.1815 0.2497 0.049 Uiso 1 1 calc R . .
H31B H 0.7134 0.2061 0.2116 0.049 Uiso 1 1 calc R . .
H31C H 0.6169 0.1942 0.1553 0.049 Uiso 1 1 calc R . .
C32 C 0.6240(2) 0.27835(15) 0.22082(19) 0.0224(7) Uani 1 1 d . . .
C33 C 0.5695(2) 0.30950(16) 0.15445(18) 0.0237(7) Uani 1 1 d . . .
H33A H 0.5459 0.2819 0.1105 0.028 Uiso 1 1 calc R . .
C34 C 0.5447(2) 0.37543(15) 0.14331(17) 0.0192(6) Uani 1 1 d . . .
C35 C 0.5016(2) 0.39657(18) 0.05925(18) 0.0276(7) Uani 1 1 d . . .
H35A H 0.4432 0.4159 0.0591 0.041 Uiso 1 1 calc R . .
H35B H 0.4940 0.3588 0.0235 0.041 Uiso 1 1 calc R . .
H35C H 0.5398 0.4287 0.0406 0.041 Uiso 1 1 calc R . .
C36 C 0.7157(2) 0.27525(15) 0.35374(18) 0.0205(6) Uani 1 1 d . A .
C37 C 0.8072(2) 0.29031(17) 0.3660(2) 0.0299(8) Uani 1 1 d D . .
C38 C 0.8650(2) 0.26654(17) 0.4347(2) 0.0335(8) Uani 1 1 d . A .
H38A H 0.9269 0.2764 0.4437 0.040 Uiso 1 1 calc R . .
C39 C 0.8334(2) 0.22900(17) 0.4898(2) 0.0314(8) Uani 1 1 d . . .
H39A H 0.8732 0.2142 0.5369 0.038 Uiso 1 1 calc R A .
C40 C 0.7444(2) 0.21323(17) 0.4762(2) 0.0301(8) Uani 1 1 d . A .
H40A H 0.7236 0.1867 0.5138 0.036 Uiso 1 1 calc R . .
C41 C 0.6839(2) 0.23529(15) 0.40828(19) 0.0232(7) Uani 1 1 d . . .
C42 C 0.8441(3) 0.33215(19) 0.3083(3) 0.0514(12) Uani 0.50 1 d PD A 1
H42 H 0.7925 0.3440 0.2641 0.062 Uiso 0.50 1 calc PR A 1
C43 C 0.8897(7) 0.3952(4) 0.3396(7) 0.065(4) Uani 0.50 1 d PDU A 1
H43A H 0.8446 0.4271 0.3468 0.097 Uiso 0.50 1 calc PR A 1
H43B H 0.9232 0.4119 0.3011 0.097 Uiso 0.50 1 calc PR A 1
H43C H 0.9307 0.3872 0.3911 0.097 Uiso 0.50 1 calc PR A 1
C44 C 0.9057(6) 0.2892(4) 0.2714(6) 0.054(2) Uani 0.50 1 d PDU A 1
H44A H 0.9588 0.2780 0.3124 0.080 Uiso 0.50 1 calc PR A 1
H44B H 0.9239 0.3126 0.2276 0.080 Uiso 0.50 1 calc PR A 1
H44C H 0.8741 0.2493 0.2506 0.080 Uiso 0.50 1 calc PR A 1
C42' C 0.8441(3) 0.33215(19) 0.3083(3) 0.0514(12) Uani 0.50 1 d PD A 2
H42' H 0.7937 0.3625 0.2869 0.062 Uiso 0.50 1 calc PR A 2
C43' C 0.9174(5) 0.3771(4) 0.3511(5) 0.036(2) Uani 0.50 1 d PDU A 2
H43D H 0.8975 0.3994 0.3949 0.054 Uiso 0.50 1 calc PR A 2
H43E H 0.9309 0.4093 0.3132 0.054 Uiso 0.50 1 calc PR A 2
H43F H 0.9712 0.3517 0.3730 0.054 Uiso 0.50 1 calc PR A 2
C44' C 0.8632(8) 0.3012(5) 0.2338(5) 0.070(3) Uani 0.50 1 d PDU A 2
H44D H 0.8705 0.3352 0.1956 0.105 Uiso 0.50 1 calc PR A 2
H44E H 0.8134 0.2729 0.2096 0.105 Uiso 0.50 1 calc PR A 2
H44F H 0.9182 0.2756 0.2479 0.105 Uiso 0.50 1 calc PR A 2
C45 C 0.5861(2) 0.21669(17) 0.3966(2) 0.0261(7) Uani 1 1 d . A .
H45A H 0.5541 0.2340 0.3435 0.031 Uiso 1 1 calc R . .
C46 C 0.5433(2) 0.24673(19) 0.4612(2) 0.0333(8) Uani 1 1 d . . .
H46A H 0.5483 0.2941 0.4595 0.050 Uiso 1 1 calc R A .
H46B H 0.5740 0.2309 0.5140 0.050 Uiso 1 1 calc R . .
H46C H 0.4801 0.2344 0.4514 0.050 Uiso 1 1 calc R . .
C47 C 0.5740(2) 0.14248(17) 0.3955(2) 0.0307(8) Uani 1 1 d . . .
H47A H 0.5102 0.1320 0.3834 0.046 Uiso 1 1 calc R A .
H47B H 0.6021 0.1246 0.4481 0.046 Uiso 1 1 calc R . .
H47C H 0.6021 0.1236 0.3544 0.046 Uiso 1 1 calc R . .
C48 C 0.5377(2) 0.48561(15) 0.18295(17) 0.0190(6) Uani 1 1 d . . .
C49 C 0.6018(2) 0.52810(16) 0.16439(18) 0.0234(7) Uani 1 1 d . . .
C50 C 0.5808(2) 0.59391(17) 0.1536(2) 0.0308(8) Uani 1 1 d . . .
H50A H 0.6246 0.6232 0.1427 0.037 Uiso 1 1 calc R . .
C51 C 0.4985(3) 0.61709(19) 0.1586(2) 0.0382(9) Uani 1 1 d . . .
H51A H 0.4859 0.6621 0.1515 0.046 Uiso 1 1 calc R . .
C52 C 0.4336(3) 0.57522(19) 0.1737(2) 0.0346(9) Uani 1 1 d . . .
H52A H 0.3760 0.5915 0.1752 0.041 Uiso 1 1 calc R . .
C53 C 0.4522(2) 0.50904(17) 0.18691(18) 0.0244(7) Uani 1 1 d . . .
C54 C 0.6937(2) 0.50368(17) 0.1571(2) 0.0286(8) Uani 1 1 d . . .
H54A H 0.6934 0.4553 0.1623 0.034 Uiso 1 1 calc R . .
C55 C 0.7147(3) 0.5195(2) 0.0757(2) 0.0381(9) Uani 1 1 d . . .
H55A H 0.7739 0.5026 0.0738 0.057 Uiso 1 1 calc R . .
H55B H 0.7137 0.5667 0.0681 0.057 Uiso 1 1 calc R . .
H55C H 0.6698 0.4993 0.0332 0.057 Uiso 1 1 calc R . .
C56 C 0.7663(3) 0.5295(3) 0.2242(2) 0.0560(13) Uani 1 1 d . . .
H56A H 0.8241 0.5120 0.2190 0.084 Uiso 1 1 calc R . .
H56B H 0.7540 0.5163 0.2759 0.084 Uiso 1 1 calc R . .
H56C H 0.7677 0.5770 0.2213 0.084 Uiso 1 1 calc R . .
C57 C 0.3816(2) 0.46461(19) 0.20435(18) 0.0294(8) Uani 1 1 d . . .
H57A H 0.3856 0.4223 0.1778 0.035 Uiso 1 1 calc R . .
H57B H 0.3221 0.4834 0.1817 0.035 Uiso 1 1 calc R . .
C58 C 0.4136(3) 0.36523(19) 0.3229(3) 0.0510(12) Uani 1 1 d . . .
H58A H 0.4684 0.3549 0.3047 0.077 Uiso 1 1 calc R . .
H58B H 0.3633 0.3416 0.2900 0.077 Uiso 1 1 calc R . .
H58C H 0.4204 0.3524 0.3791 0.077 Uiso 1 1 calc R . .
C59 C 0.7188(3) 0.39618(18) 0.4991(2) 0.0374(9) Uani 1 1 d . . .
H59A H 0.7470 0.4208 0.5469 0.056 Uiso 1 1 calc R . .
H59B H 0.7617 0.3649 0.4860 0.056 Uiso 1 1 calc R . .
H59C H 0.6666 0.3729 0.5094 0.056 Uiso 1 1 calc R . .

loop_
_atom_site_aniso_label
_atom_site_aniso_U_11
_atom_site_aniso_U_22
_atom_site_aniso_U_33
_atom_site_aniso_U_23
_atom_site_aniso_U_13
_atom_site_aniso_U_12
Cu1 0.01824(18) 0.0273(2) 0.01364(18) -0.00071(15) 0.00211(14) 0.00050(15)
Cu2 0.02038(19) 0.0210(2) 0.01228(18) -0.00126(15) 0.00036(14) -0.00102(15)
N1 0.0193(13) 0.0323(15) 0.0114(12) 0.0003(11) 0.0000(10) 0.0025(11)
N2 0.0187(12) 0.0234(13) 0.0132(12) -0.0010(10) 0.0014(10) -0.0027(10)
N3 0.0218(13) 0.0188(13) 0.0165(12) -0.0017(10) 0.0028(10) -0.0013(10)
N4 0.0149(12) 0.0251(13) 0.0126(12) 0.0002(10) 0.0035(9) -0.0013(10)
S1 0.0177(4) 0.0290(4) 0.0199(4) 0.0031(3) 0.0018(3) -0.0004(3)
S2 0.0241(4) 0.0252(4) 0.0155(4) -0.0035(3) -0.0013(3) 0.0010(3)
C1 0.0251(16) 0.0300(18) 0.0196(16) -0.0005(13) 0.0062(13) 0.0009(13)
C2 0.0226(15) 0.0261(17) 0.0149(15) -0.0038(13) 0.0018(12) -0.0042(13)
C3 0.0207(15) 0.040(2) 0.0162(15) -0.0014(14) 0.0059(12) 0.0028(14)
C4 0.0185(15) 0.0363(19) 0.0167(15) -0.0004(13) -0.0005(12) 0.0013(13)
C5 0.0230(17) 0.058(2) 0.0227(17) 0.0092(17) 0.0053(14) 0.0111(16)
C6 0.0188(15) 0.0333(18) 0.0139(14) 0.0012(13) 0.0009(11) 0.0052(13)
C7 0.0172(15) 0.0365(19) 0.0185(16) 0.0000(14) 0.0003(12) 0.0028(13)
C8 0.0280(17) 0.044(2) 0.0140(15) -0.0048(14) 0.0011(13) 0.0017(15)
C9 0.0263(17) 0.045(2) 0.0155(16) 0.0028(14) 0.0041(13) 0.0004(15)
C10 0.0239(16) 0.0356(19) 0.0234(17) 0.0014(14) 0.0039(13) 0.0009(14)
C11 0.0178(15) 0.0348(18) 0.0184(15) -0.0008(14) 0.0003(12) 0.0038(13)
C12 0.0304(18) 0.040(2) 0.0162(16) -0.0020(14) -0.0003(13) -0.0027(15)
C13 0.042(2) 0.038(2) 0.032(2) -0.0082(17) 0.0025(17) -0.0035(17)
C14 0.034(2) 0.055(3) 0.0279(19) 0.0022(18) 0.0011(16) -0.0131(18)
C15 0.0355(19) 0.0347(19) 0.0179(16) 0.0002(14) 0.0033(14) 0.0021(15)
C16 0.056(3) 0.042(2) 0.029(2) -0.0019(17) 0.0091(18) 0.0155(19)
C17 0.038(2) 0.039(2) 0.0261(18) -0.0051(16) 0.0025(15) -0.0037(16)
C18 0.0251(16) 0.0246(16) 0.0136(14) -0.0003(12) 0.0074(12) 0.0011(13)
C19 0.0361(19) 0.0296(18) 0.0249(17) -0.0035(14) 0.0185(15) -0.0003(15)
C20 0.051(2) 0.0277(19) 0.039(2) 0.0085(16) 0.0254(19) 0.0126(17)
C21 0.041(2) 0.051(3) 0.036(2) 0.0156(19) 0.0099(18) 0.0231(19)
C22 0.0280(18) 0.046(2) 0.0267(18) 0.0033(16) 0.0012(14) 0.0108(16)
C23 0.0208(15) 0.0304(17) 0.0156(15) -0.0027(13) 0.0034(12) 0.0051(13)
C24 0.045(2) 0.0292(19) 0.035(2) -0.0101(16) 0.0183(17) -0.0113(16)
C25 0.088(3) 0.036(2) 0.047(3) -0.0121(19) 0.041(2) -0.022(2)
C26 0.064(3) 0.038(2) 0.038(2) -0.0116(18) 0.014(2) -0.022(2)
C27 0.0203(15) 0.0351(19) 0.0186(16) -0.0076(14) 0.0036(12) -0.0010(13)
C31 0.048(2) 0.0261(18) 0.0230(18) -0.0070(14) 0.0053(16) -0.0053(16)
C32 0.0268(16) 0.0230(16) 0.0193(15) -0.0021(13) 0.0090(13) -0.0049(13)
C33 0.0271(17) 0.0276(17) 0.0161(15) -0.0063(13) 0.0043(13) -0.0049(13)
C34 0.0175(14) 0.0280(16) 0.0123(14) 0.0001(12) 0.0033(11) -0.0053(12)
C35 0.0304(17) 0.0368(19) 0.0132(15) -0.0029(14) -0.0010(13) -0.0072(15)
C36 0.0239(16) 0.0168(15) 0.0198(15) -0.0020(12) 0.0023(12) 0.0004(12)
C37 0.0270(17) 0.0259(18) 0.036(2) 0.0012(15) 0.0044(15) -0.0020(14)
C38 0.0233(17) 0.0311(19) 0.042(2) 0.0001(16) -0.0029(15) -0.0010(14)
C39 0.0297(18) 0.0318(19) 0.0294(19) 0.0012(15) -0.0015(15) 0.0094(15)
C40 0.0363(19) 0.0300(18) 0.0236(17) 0.0065(14) 0.0058(15) 0.0030(15)
C41 0.0272(16) 0.0216(16) 0.0204(16) -0.0029(13) 0.0041(13) 0.0018(13)
C42 0.030(2) 0.060(3) 0.060(3) 0.028(2) 0.0009(19) -0.0111(19)
C43 0.066(4) 0.057(4) 0.075(4) 0.004(3) 0.024(3) 0.001(3)
C44 0.065(3) 0.053(3) 0.046(3) 0.004(3) 0.020(3) -0.010(3)
C42' 0.030(2) 0.060(3) 0.060(3) 0.028(2) 0.0009(19) -0.0111(19)
C43' 0.036(3) 0.029(3) 0.045(3) 0.004(2) 0.012(2) -0.005(2)
C44' 0.074(4) 0.070(4) 0.065(4) 0.001(3) 0.013(3) -0.010(3)
C45 0.0279(17) 0.0315(18) 0.0191(16) 0.0029(14) 0.0055(13) 0.0006(14)
C46 0.0337(19) 0.036(2) 0.0316(19) 0.0007(16) 0.0105(15) 0.0047(16)
C47 0.0330(18) 0.0308(19) 0.0288(18) 0.0024(15) 0.0079(15) -0.0071(15)
C48 0.0202(15) 0.0266(16) 0.0086(13) -0.0006(12) -0.0002(11) 0.0022(12)
C49 0.0242(16) 0.0300(17) 0.0146(15) 0.0036(13) 0.0010(12) 0.0000(13)
C50 0.043(2) 0.0274(18) 0.0206(17) 0.0051(14) 0.0027(15) -0.0041(15)
C51 0.061(3) 0.031(2) 0.0219(18) 0.0055(15) 0.0066(17) 0.0161(18)
C52 0.037(2) 0.046(2) 0.0196(17) 0.0043(16) 0.0042(15) 0.0198(17)
C53 0.0214(15) 0.0397(19) 0.0115(14) 0.0000(13) 0.0023(12) 0.0058(14)
C54 0.0211(16) 0.0322(19) 0.0314(19) 0.0111(15) 0.0032(14) -0.0041(14)
C55 0.0313(19) 0.051(2) 0.034(2) 0.0021(18) 0.0101(16) -0.0007(17)
C56 0.031(2) 0.101(4) 0.032(2) 0.001(2) 0.0001(17) -0.020(2)
C57 0.0214(16) 0.052(2) 0.0139(15) -0.0027(15) 0.0013(12) 0.0018(15)
C58 0.037(2) 0.031(2) 0.095(4) 0.021(2) 0.036(2) 0.0088(17)
C59 0.055(2) 0.0312(19) 0.0186(17) -0.0006(15) -0.0085(16) 0.0067(17)

loop_
_atom_type_symbol
_atom_type_description
_atom_type_scat_dispersion_real
_atom_type_scat_dispersion_imag
_atom_type_scat_source
C C 0.0010 0.0010 'International Tables Vol C Tables 4.2.6.8 and 6.1.1.4'
H H 0.0000 0.0000 'International Tables Vol C Tables 4.2.6.8 and 6.1.1.4'
N N 0.0020 0.0010 'International Tables Vol C Tables 4.2.6.8 and 6.1.1.4'
S S 0.0630 0.0570 'International Tables Vol C Tables 4.2.6.8 and 6.1.1.4'
Cu Cu 0.2950 0.6380 'International Tables Vol C Tables 4.2.6.8 and 6.1.1.4'

loop_
_geom_angle_atom_site_label_1
_geom_angle_atom_site_label_2
_geom_angle_atom_site_label_3
_geom_angle
_geom_angle_site_symmetry_1
_geom_angle_site_symmetry_3
N1 Cu1 N2 98.90(11) . .
N1 Cu1 S1 132.19(8) . .
N2 Cu1 S1 128.88(8) . .
N4 Cu2 N3 99.05(11) . .
N4 Cu2 S2 136.41(8) . .
N3 Cu2 S2 123.72(8) . .
C4 N1 C6 120.5(3) . .
C4 N1 Cu1 122.0(2) . .
C6 N1 Cu1 117.4(2) . .
C2 N2 C18 120.5(3) . .
C2 N2 Cu1 121.4(2) . .
C18 N2 Cu1 118.05(19) . .
C32 N3 C36 121.6(3) . .
C32 N3 Cu2 121.5(2) . .
C36 N3 Cu2 116.81(19) . .
C34 N4 C48 119.1(2) . .
C34 N4 Cu2 121.7(2) . .
C48 N4 Cu2 118.47(19) . .
C58 S1 C57 102.2(2) . .
C58 S1 Cu1 104.92(13) . .
C57 S1 Cu1 113.39(11) . .
C59 S2 C27 99.31(17) . 3_666
C59 S2 Cu2 110.40(12) . .
C27 S2 Cu2 115.86(11) 3_666 .
C2 C1 H1A 109.5 . .
C2 C1 H1B 109.5 . .
H1A C1 H1B 109.5 . .
C2 C1 H1C 109.5 . .
H1A C1 H1C 109.5 . .
H1B C1 H1C 109.5 . .
N2 C2 C3 123.8(3) . .
N2 C2 C1 121.1(3) . .
C3 C2 C1 115.0(3) . .
C2 C3 C4 129.6(3) . .
C2 C3 H3A 115.2 . .
C4 C3 H3A 115.2 . .
N1 C4 C3 124.1(3) . .
N1 C4 C5 118.5(3) . .
C3 C4 C5 117.3(3) . .
C4 C5 H5A 109.5 . .
C4 C5 H5B 109.5 . .
H5A C5 H5B 109.5 . .
C4 C5 H5C 109.5 . .
H5A C5 H5C 109.5 . .
H5B C5 H5C 109.5 . .
C11 C6 C7 120.8(3) . .
C11 C6 N1 120.2(3) . .
C7 C6 N1 118.8(3) . .
C8 C7 C6 118.2(3) . .
C8 C7 C12 120.8(3) . .
C6 C7 C12 121.0(3) . .
C9 C8 C7 121.3(3) . .
C9 C8 H8A 119.4 . .
C7 C8 H8A 119.4 . .
C8 C9 C10 120.0(3) . .
C8 C9 H9A 120.0 . .
C10 C9 H9A 120.0 . .
C9 C10 C11 121.2(3) . .
C9 C10 H10A 119.4 . .
C11 C10 H10A 119.4 . .
C10 C11 C6 118.4(3) . .
C10 C11 C15 119.9(3) . .
C6 C11 C15 121.6(3) . .
C13 C12 C7 111.3(3) . .
C13 C12 C14 110.8(3) . .
C7 C12 C14 112.1(3) . .
C13 C12 H12A 107.5 . .
C7 C12 H12A 107.5 . .
C14 C12 H12A 107.5 . .
C12 C13 H13A 109.5 . .
C12 C13 H13B 109.5 . .
H13A C13 H13B 109.5 . .
C12 C13 H13C 109.5 . .
H13A C13 H13C 109.5 . .
H13B C13 H13C 109.5 . .
C12 C14 H14A 109.5 . .
C12 C14 H14B 109.5 . .
H14A C14 H14B 109.5 . .
C12 C14 H14C 109.5 . .
H14A C14 H14C 109.5 . .
H14B C14 H14C 109.5 . .
C17 C15 C16 111.5(3) . .
C17 C15 C11 111.3(3) . .
C16 C15 C11 111.9(3) . .
C17 C15 H15A 107.3 . .
C16 C15 H15A 107.3 . .
C11 C15 H15A 107.3 . .
C15 C16 H16A 109.5 . .
C15 C16 H16B 109.5 . .
H16A C16 H16B 109.5 . .
C15 C16 H16C 109.5 . .
H16A C16 H16C 109.5 . .
H16B C16 H16C 109.5 . .
C15 C17 H17A 109.5 . .
C15 C17 H17B 109.5 . .
H17A C17 H17B 109.5 . .
C15 C17 H17C 109.5 . .
H17A C17 H17C 109.5 . .
H17B C17 H17C 109.5 . .
C23 C18 C19 120.4(3) . .
C23 C18 N2 118.3(3) . .
C19 C18 N2 121.2(3) . .
C20 C19 C18 117.6(3) . .
C20 C19 C24 121.7(3) . .
C18 C19 C24 120.8(3) . .
C21 C20 C19 122.0(4) . .
C21 C20 H20A 119.0 . .
C19 C20 H20A 119.0 . .
C22 C21 C20 119.7(3) . .
C22 C21 H21A 120.2 . .
C20 C21 H21A 120.2 . .
C21 C22 C23 120.7(4) . .
C21 C22 H22A 119.6 . .
C23 C22 H22A 119.6 . .
C22 C23 C18 119.6(3) . .
C22 C23 C27 119.6(3) . .
C18 C23 C27 120.7(3) . .
C19 C24 C26 111.9(3) . .
C19 C24 C25 113.5(4) . .
C26 C24 C25 110.1(3) . .
C19 C24 H24A 107.0 . .
C26 C24 H24A 107.0 . .
C25 C24 H24A 107.0 . .
C24 C25 H25A 109.5 . .
C24 C25 H25B 109.5 . .
H25A C25 H25B 109.5 . .
C24 C25 H25C 109.5 . .
H25A C25 H25C 109.5 . .
H25B C25 H25C 109.5 . .
C24 C26 H26A 109.5 . .
C24 C26 H26B 109.5 . .
H26A C26 H26B 109.5 . .
C24 C26 H26C 109.5 . .
H26A C26 H26C 109.5 . .
H26B C26 H26C 109.5 . .
C23 C27 S2 112.7(2) . 3_666
C23 C27 H27A 109.0 . .
S2 C27 H27A 109.0 3_666 .
C23 C27 H27B 109.0 . .
S2 C27 H27B 109.0 3_666 .
H27A C27 H27B 107.8 . .
C32 C31 H31A 109.5 . .
C32 C31 H31B 109.5 . .
H31A C31 H31B 109.5 . .
C32 C31 H31C 109.5 . .
H31A C31 H31C 109.5 . .
H31B C31 H31C 109.5 . .
N3 C32 C33 123.6(3) . .
N3 C32 C31 120.2(3) . .
C33 C32 C31 116.2(3) . .
C32 C33 C34 129.9(3) . .
C32 C33 H33A 115.0 . .
C34 C33 H33A 115.0 . .
N4 C34 C33 123.7(3) . .
N4 C34 C35 119.2(3) . .
C33 C34 C35 117.1(3) . .
C34 C35 H35A 109.5 . .
C34 C35 H35B 109.5 . .
H35A C35 H35B 109.5 . .
C34 C35 H35C 109.5 . .
H35A C35 H35C 109.5 . .
H35B C35 H35C 109.5 . .
C41 C36 C37 120.4(3) . .
C41 C36 N3 120.8(3) . .
C37 C36 N3 118.4(3) . .
C38 C37 C36 118.6(3) . .
C38 C37 C42 119.3(3) . .
C36 C37 C42 122.0(3) . .
C39 C38 C37 121.0(3) . .
C39 C38 H38A 119.5 . .
C37 C38 H38A 119.5 . .
C40 C39 C38 119.8(3) . .
C40 C39 H39A 120.1 . .
C38 C39 H39A 120.1 . .
C39 C40 C41 121.6(3) . .
C39 C40 H40A 119.2 . .
C41 C40 H40A 119.2 . .
C40 C41 C36 118.5(3) . .
C40 C41 C45 119.3(3) . .
C36 C41 C45 122.2(3) . .
C37 C42 C43 117.9(6) . .
C37 C42 C44 106.9(4) . .
C43 C42 C44 111.2(5) . .
C37 C42 H42 106.7 . .
C43 C42 H42 106.7 . .
C44 C42 H42 106.7 . .
H43D C43' H43E 109.5 . .
H43D C43' H43F 109.5 . .
H43E C43' H43F 109.5 . .
H44D C44' H44E 109.5 . .
H44D C44' H44F 109.5 . .
H44E C44' H44F 109.5 . .
C41 C45 C46 111.6(3) . .
C41 C45 C47 111.4(3) . .
C46 C45 C47 110.0(3) . .
C41 C45 H45A 107.9 . .
C46 C45 H45A 107.9 . .
C47 C45 H45A 107.9 . .
C45 C46 H46A 109.5 . .
C45 C46 H46B 109.5 . .
H46A C46 H46B 109.5 . .
C45 C46 H46C 109.5 . .
H46A C46 H46C 109.5 . .
H46B C46 H46C 109.5 . .
C45 C47 H47A 109.5 . .
C45 C47 H47B 109.5 . .
H47A C47 H47B 109.5 . .
C45 C47 H47C 109.5 . .
H47A C47 H47C 109.5 . .
H47B C47 H47C 109.5 . .
C49 C48 C53 120.0(3) . .
C49 C48 N4 120.4(3) . .
C53 C48 N4 119.5(3) . .
C50 C49 C48 118.9(3) . .
C50 C49 C54 120.0(3) . .
C48 C49 C54 121.1(3) . .
C51 C50 C49 121.3(3) . .
C51 C50 H50A 119.4 . .
C49 C50 H50A 119.4 . .
C50 C51 C52 120.3(3) . .
C50 C51 H51A 119.9 . .
C52 C51 H51A 119.9 . .
C51 C52 C53 120.5(3) . .
C51 C52 H52A 119.7 . .
C53 C52 H52A 119.7 . .
C52 C53 C48 118.9(3) . .
C52 C53 C57 119.8(3) . .
C48 C53 C57 121.3(3) . .
C56 C54 C49 111.3(3) . .
C56 C54 C55 110.6(3) . .
C49 C54 C55 112.4(3) . .
C56 C54 H54A 107.4 . .
C49 C54 H54A 107.4 . .
C55 C54 H54A 107.4 . .
C54 C55 H55A 109.5 . .
C54 C55 H55B 109.5 . .
H55A C55 H55B 109.5 . .
C54 C55 H55C 109.5 . .
H55A C55 H55C 109.5 . .
H55B C55 H55C 109.5 . .
C54 C56 H56A 109.5 . .
C54 C56 H56B 109.5 . .
H56A C56 H56B 109.5 . .
C54 C56 H56C 109.5 . .
H56A C56 H56C 109.5 . .
H56B C56 H56C 109.5 . .
C53 C57 S1 112.1(2) . .
C53 C57 H57A 109.2 . .
S1 C57 H57A 109.2 . .
C53 C57 H57B 109.2 . .
S1 C57 H57B 109.2 . .
H57A C57 H57B 107.9 . .
S1 C58 H58A 109.5 . .
S1 C58 H58B 109.5 . .
H58A C58 H58B 109.5 . .
S1 C58 H58C 109.5 . .
H58A C58 H58C 109.5 . .
H58B C58 H58C 109.5 . .
S2 C59 H59A 109.5 . .
S2 C59 H59B 109.5 . .
H59A C59 H59B 109.5 . .
S2 C59 H59C 109.5 . .
H59A C59 H59C 109.5 . .
H59B C59 H59C 109.5 . .

loop_
_geom_bond_atom_site_label_1
_geom_bond_atom_site_label_2
_geom_bond_distance
_geom_bond_site_symmetry_2
Cu1 N1 1.928(3) .
Cu1 N2 1.953(3) .
Cu1 S1 2.1637(9) .
Cu2 N4 1.935(2) .
Cu2 N3 1.963(3) .
Cu2 S2 2.1581(8) .
N1 C4 1.322(4) .
N1 C6 1.428(4) .
N2 C2 1.327(4) .
N2 C18 1.426(4) .
N3 C32 1.320(4) .
N3 C36 1.431(4) .
N4 C34 1.329(4) .
N4 C48 1.426(4) .
S1 C58 1.802(4) .
S1 C57 1.855(3) .
S2 C59 1.813(3) .
S2 C27 1.843(3) 3_666
C1 C2 1.507(4) .
C1 H1A 0.9800 .
C1 H1B 0.9800 .
C1 H1C 0.9800 .
C2 C3 1.405(4) .
C3 C4 1.406(4) .
C3 H3A 0.9500 .
C4 C5 1.516(4) .
C5 H5A 0.9800 .
C5 H5B 0.9800 .
C5 H5C 0.9800 .
C6 C11 1.400(5) .
C6 C7 1.413(4) .
C7 C8 1.393(5) .
C7 C12 1.523(5) .
C8 C9 1.377(5) .
C8 H8A 0.9500 .
C9 C10 1.378(5) .
C9 H9A 0.9500 .
C10 C11 1.396(5) .
C10 H10A 0.9500 .
C11 C15 1.535(5) .
C12 C13 1.518(5) .
C12 C14 1.529(5) .
C12 H12A 1.0000 .
C13 H13A 0.9800 .
C13 H13B 0.9800 .
C13 H13C 0.9800 .
C14 H14A 0.9800 .
C14 H14B 0.9800 .
C14 H14C 0.9800 .
C15 C17 1.525(5) .
C15 C16 1.525(5) .
C15 H15A 1.0000 .
C16 H16A 0.9800 .
C16 H16B 0.9800 .
C16 H16C 0.9800 .
C17 H17A 0.9800 .
C17 H17B 0.9800 .
C17 H17C 0.9800 .
C18 C23 1.403(4) .
C18 C19 1.411(5) .
C19 C20 1.397(5) .
C19 C24 1.522(5) .
C20 C21 1.386(6) .
C20 H20A 0.9500 .
C21 C22 1.371(6) .
C21 H21A 0.9500 .
C22 C23 1.390(5) .
C22 H22A 0.9500 .
C23 C27 1.499(5) .
C24 C26 1.523(5) .
C24 C25 1.527(5) .
C24 H24A 1.0000 .
C25 H25A 0.9800 .
C25 H25B 0.9800 .
C25 H25C 0.9800 .
C26 H26A 0.9800 .
C26 H26B 0.9800 .
C26 H26C 0.9800 .
C27 S2 1.843(3) 3_666
C27 H27A 0.9900 .
C27 H27B 0.9900 .
C31 C32 1.506(5) .
C31 H31A 0.9800 .
C31 H31B 0.9800 .
C31 H31C 0.9800 .
C32 C33 1.410(4) .
C33 C34 1.412(5) .
C33 H33A 0.9500 .
C34 C35 1.511(4) .
C35 H35A 0.9800 .
C35 H35B 0.9800 .
C35 H35C 0.9800 .
C36 C41 1.406(5) .
C36 C37 1.407(4) .
C37 C38 1.400(5) .
C37 C42 1.507(5) .
C38 C39 1.382(5) .
C38 H38A 0.9500 .
C39 C40 1.372(5) .
C39 H39A 0.9500 .
C40 C41 1.397(4) .
C40 H40A 0.9500 .
C41 C45 1.518(5) .
C42 C43 1.516(5) .
C42 C44 1.527(5) .
C42 H42 1.0000 .
C43 H43A 0.9800 .
C43 H43B 0.9800 .
C43 H43C 0.9800 .
C44 H44A 0.9800 .
C44 H44B 0.9800 .
C44 H44C 0.9800 .
C43' H43D 0.9800 .
C43' H43E 0.9800 .
C43' H43F 0.9800 .
C44' H44D 0.9800 .
C44' H44E 0.9800 .
C44' H44F 0.9800 .
C45 C46 1.530(5) .
C45 C47 1.539(5) .
C45 H45A 1.0000 .
C46 H46A 0.9800 .
C46 H46B 0.9800 .
C46 H46C 0.9800 .
C47 H47A 0.9800 .
C47 H47B 0.9800 .
C47 H47C 0.9800 .
C48 C49 1.401(4) .
C48 C53 1.413(4) .
C49 C50 1.396(5) .
C49 C54 1.526(5) .
C50 C51 1.369(5) .
C50 H50A 0.9500 .
C51 C52 1.381(6) .
C51 H51A 0.9500 .
C52 C53 1.400(5) .
C52 H52A 0.9500 .
C53 C57 1.495(5) .
C54 C56 1.513(5) .
C54 C55 1.528(5) .
C54 H54A 1.0000 .
C55 H55A 0.9800 .
C55 H55B 0.9800 .
C55 H55C 0.9800 .
C56 H56A 0.9800 .
C56 H56B 0.9800 .
C56 H56C 0.9800 .
C57 H57A 0.9900 .
C57 H57B 0.9900 .
C58 H58A 0.9800 .
C58 H58B 0.9800 .
C58 H58C 0.9800 .
C59 H59A 0.9800 .
C59 H59B 0.9800 .
C59 H59C 0.9800 .

loop_
_geom_torsion_atom_site_label_1
_geom_torsion_atom_site_label_2
_geom_torsion_atom_site_label_3
_geom_torsion_atom_site_label_4
_geom_torsion
_geom_torsion_site_symmetry_4
N2 Cu1 N1 C4 2.4(3) .
S1 Cu1 N1 C4 -175.6(2) .
N2 Cu1 N1 C6 -176.8(2) .
S1 Cu1 N1 C6 5.2(3) .
N1 Cu1 N2 C2 -2.7(3) .
S1 Cu1 N2 C2 175.36(19) .
N1 Cu1 N2 C18 176.4(2) .
S1 Cu1 N2 C18 -5.5(3) .
N4 Cu2 N3 C32 -3.4(3) .
S2 Cu2 N3 C32 -174.6(2) .
N4 Cu2 N3 C36 172.3(2) .
S2 Cu2 N3 C36 1.1(2) .
N3 Cu2 N4 C34 0.6(2) .
S2 Cu2 N4 C34 169.95(18) .
N3 Cu2 N4 C48 -169.6(2) .
S2 Cu2 N4 C48 -0.2(3) .
N1 Cu1 S1 C58 -130.1(2) .
N2 Cu1 S1 C58 52.4(2) .
N1 Cu1 S1 C57 -19.43(18) .
N2 Cu1 S1 C57 163.11(16) .
N4 Cu2 S2 C59 168.25(18) .
N3 Cu2 S2 C59 -24.42(18) .
N4 Cu2 S2 C27 56.42(17) 3_666
N3 Cu2 S2 C27 -136.26(15) 3_666
C18 N2 C2 C3 -178.1(3) .
Cu1 N2 C2 C3 1.0(4) .
C18 N2 C2 C1 4.1(4) .
Cu1 N2 C2 C1 -176.7(2) .
N2 C2 C3 C4 2.2(6) .
C1 C2 C3 C4 -179.9(3) .
C6 N1 C4 C3 178.9(3) .
Cu1 N1 C4 C3 -0.2(5) .
C6 N1 C4 C5 -0.6(5) .
Cu1 N1 C4 C5 -179.7(2) .
C2 C3 C4 N1 -2.7(6) .
C2 C3 C4 C5 176.9(3) .
C4 N1 C6 C11 89.7(4) .
Cu1 N1 C6 C11 -91.2(3) .
C4 N1 C6 C7 -95.6(4) .
Cu1 N1 C6 C7 83.5(3) .
C11 C6 C7 C8 4.1(5) .
N1 C6 C7 C8 -170.5(3) .
C11 C6 C7 C12 -176.9(3) .
N1 C6 C7 C12 8.5(4) .
C6 C7 C8 C9 -1.2(5) .
C12 C7 C8 C9 179.8(3) .
C7 C8 C9 C10 -1.8(5) .
C8 C9 C10 C11 1.9(5) .
C9 C10 C11 C6 1.0(5) .
C9 C10 C11 C15 -179.6(3) .
C7 C6 C11 C10 -4.0(5) .
N1 C6 C11 C10 170.6(3) .
C7 C6 C11 C15 176.6(3) .
N1 C6 C11 C15 -8.8(4) .
C8 C7 C12 C13 74.8(4) .
C6 C7 C12 C13 -104.2(3) .
C8 C7 C12 C14 -50.0(4) .
C6 C7 C12 C14 131.1(3) .
C10 C11 C15 C17 -70.0(4) .
C6 C11 C15 C17 109.4(4) .
C10 C11 C15 C16 55.4(4) .
C6 C11 C15 C16 -125.2(3) .
C2 N2 C18 C23 -107.2(3) .
Cu1 N2 C18 C23 73.7(3) .
C2 N2 C18 C19 76.8(4) .
Cu1 N2 C18 C19 -102.4(3) .
C23 C18 C19 C20 0.2(5) .
N2 C18 C19 C20 176.1(3) .
C23 C18 C19 C24 -179.3(3) .
N2 C18 C19 C24 -3.4(5) .
C18 C19 C20 C21 0.5(5) .
C24 C19 C20 C21 179.9(3) .
C19 C20 C21 C22 -0.2(6) .
C20 C21 C22 C23 -0.6(6) .
C21 C22 C23 C18 1.3(5) .
C21 C22 C23 C27 -177.1(3) .
C19 C18 C23 C22 -1.1(5) .
N2 C18 C23 C22 -177.1(3) .
C19 C18 C23 C27 177.3(3) .
N2 C18 C23 C27 1.2(4) .
C20 C19 C24 C26 -109.4(4) .
C18 C19 C24 C26 70.1(4) .
C20 C19 C24 C25 16.0(5) .
C18 C19 C24 C25 -164.5(3) .
C22 C23 C27 S2 -114.0(3) 3_666
C18 C23 C27 S2 67.6(3) 3_666
C36 N3 C32 C33 -175.1(3) .
Cu2 N3 C32 C33 0.4(4) .
C36 N3 C32 C31 2.7(5) .
Cu2 N3 C32 C31 178.2(2) .
N3 C32 C33 C34 7.3(5) .
C31 C32 C33 C34 -170.6(3) .
C48 N4 C34 C33 175.5(3) .
Cu2 N4 C34 C33 5.4(4) .
C48 N4 C34 C35 -2.5(4) .
Cu2 N4 C34 C35 -172.6(2) .
C32 C33 C34 N4 -10.7(5) .
C32 C33 C34 C35 167.4(3) .
C32 N3 C36 C41 -86.3(4) .
Cu2 N3 C36 C41 98.0(3) .
C32 N3 C36 C37 100.8(4) .
Cu2 N3 C36 C37 -75.0(3) .
C41 C36 C37 C38 -2.1(5) .
N3 C36 C37 C38 170.8(3) .
C41 C36 C37 C42 179.1(3) .
N3 C36 C37 C42 -7.9(5) .
C36 C37 C38 C39 0.0(5) .
C42 C37 C38 C39 178.8(4) .
C37 C38 C39 C40 1.7(6) .
C38 C39 C40 C41 -1.2(5) .
C39 C40 C41 C36 -0.8(5) .
C39 C40 C41 C45 -179.6(3) .
C37 C36 C41 C40 2.5(5) .
N3 C36 C41 C40 -170.3(3) .
C37 C36 C41 C45 -178.8(3) .
N3 C36 C41 C45 8.4(5) .
C38 C37 C42 C43 -59.8(7) .
C36 C37 C42 C43 118.9(6) .
C38 C37 C42 C44 66.3(6) .
C36 C37 C42 C44 -115.0(5) .
C40 C41 C45 C46 65.6(4) .
C36 C41 C45 C46 -113.1(3) .
C40 C41 C45 C47 -57.7(4) .
C36 C41 C45 C47 123.6(3) .
C34 N4 C48 C49 -91.8(3) .
Cu2 N4 C48 C49 78.6(3) .
C34 N4 C48 C53 91.3(3) .
Cu2 N4 C48 C53 -98.3(3) .
C53 C48 C49 C50 2.9(4) .
N4 C48 C49 C50 -174.1(3) .
C53 C48 C49 C54 -178.0(3) .
N4 C48 C49 C54 5.0(4) .
C48 C49 C50 C51 -1.9(5) .
C54 C49 C50 C51 179.0(3) .
C49 C50 C51 C52 -0.6(5) .
C50 C51 C52 C53 2.2(5) .
C51 C52 C53 C48 -1.2(5) .
C51 C52 C53 C57 179.2(3) .
C49 C48 C53 C52 -1.3(4) .
N4 C48 C53 C52 175.7(3) .
C49 C48 C53 C57 178.3(3) .
N4 C48 C53 C57 -4.7(4) .
C50 C49 C54 C56 67.2(4) .
C48 C49 C54 C56 -111.9(4) .
C50 C49 C54 C55 -57.5(4) .
C48 C49 C54 C55 123.4(3) .
C52 C53 C57 S1 -96.5(3) .
C48 C53 C57 S1 83.9(3) .
C58 S1 C57 C53 -117.5(3) .
Cu1 S1 C57 C53 130.2(2) .
